data_7049183
loop_
_publ_author_name
'Binding, Samantha C.'
'Green, Jennifer C.'
'Turner, Zo\"e R'
'Buffet, Jean-Charles'
'O'Hare, Dermot'

_publ_section_title
;
 Synthesis, characterisation and redox properties of anti-bimetallic
 permethylpentalene complexes.
;
_journal_issue 13
_journal_name_full 'Dalton transactions (Cambridge, England : 2003)'
_journal_page_first 4263
_journal_page_last 4273
_journal_paper_doi 10.1039/c8dt05054f
_journal_volume 48
_journal_year 2019
_chemical_compound_source SYN
_chemical_formula_moiety 'C34 H48 Co2'
_chemical_formula_sum 'C34 H48 Co2'
_chemical_formula_weight 574.62
_chemical_melting_point ?
_chemical_name_systematic bis(pentamethylcyclopentadienylcobalt)pentalene
_space_group_IT_number 15
_space_group_name_Hall '-C 2yc'
_space_group_name_H-M_alt 'C 1 2/c 1'
_symmetry_cell_setting monoclinic
_symmetry_space_group_name_Hall '-C 2yc'
_symmetry_space_group_name_H-M 'C 1 2/c 1'
_atom_sites_solution_hydrogens difmap
_atom_sites_solution_primary other
_audit_creation_date 2015-02-10
_audit_creation_method CRYSTALS_ver_14.43
_audit_update_record
;
2018-12-20 deposited with the CCDC.    2019-02-27 downloaded from the CCDC.
;
_cell_angle_alpha 90
_cell_angle_beta 104.8732(10)
_cell_angle_gamma 90
_cell_formula_units_Z 4
_cell_length_a 16.7219(4)
_cell_length_b 8.6986(2)
_cell_length_c 20.5957(5)
_cell_measurement_reflns_used 3399
_cell_measurement_temperature 150
_cell_measurement_theta_max 27
_cell_measurement_theta_min 5
_cell_volume 2895.42(12)
_computing_cell_refinement 'DENZO/SCALEPACK (Otwinowski & Minor, 1997)'
_computing_data_collection 'COLLECT (Nonius, 2001).'
_computing_data_reduction 'DENZO/SCALEPACK (Otwinowski & Minor, 1997)'
_computing_molecular_graphics 'CAMERON (Watkin et al., 1996)'
_computing_publication_material 'CRYSTALS (Betteridge et al., 2003)'
_computing_structure_refinement 'CRYSTALS (Betteridge et al., 2003)'
_computing_structure_solution 'Superflip (Palatinus & Chapuis, 2007)'
_diffrn_ambient_temperature 150
_diffrn_measured_fraction_theta_full 0.993
_diffrn_measured_fraction_theta_max 0.987
_diffrn_measurement_device Area
_diffrn_measurement_device_type 'Nonius KappaCCD'
_diffrn_measurement_method \w
_diffrn_radiation_monochromator graphite
_diffrn_radiation_type 'Mo K\a'
_diffrn_radiation_wavelength 0.71073
_diffrn_reflns_av_R_equivalents 0.029
_diffrn_reflns_limit_h_max 21
_diffrn_reflns_limit_h_min -21
_diffrn_reflns_limit_k_max 11
_diffrn_reflns_limit_k_min -10
_diffrn_reflns_limit_l_max 26
_diffrn_reflns_limit_l_min -26
_diffrn_reflns_number 17044
_diffrn_reflns_theta_full 26.430
_diffrn_reflns_theta_max 27.531
_diffrn_reflns_theta_min 5.116
_diffrn_standards_number 0
_exptl_absorpt_coefficient_mu 1.166
_exptl_absorpt_correction_T_max 0.94
_exptl_absorpt_correction_T_min 0.87
_exptl_absorpt_correction_type multi-scan
_exptl_absorpt_process_details 'DENZO/SCALEPACK (Otwinowski & Minor, 1997)'
_exptl_crystal_colour 'dark brown'
_exptl_crystal_density_diffrn 1.318
_exptl_crystal_density_meas ?
_exptl_crystal_density_method 'not measured'
_exptl_crystal_description plate
_exptl_crystal_F_000 1224
_exptl_crystal_size_max 0.16
_exptl_crystal_size_mid 0.16
_exptl_crystal_size_min 0.05
_refine_diff_density_max 0.86
_refine_diff_density_min -0.58
_refine_ls_extinction_method None
_refine_ls_goodness_of_fit_ref 0.9421
_refine_ls_hydrogen_treatment constr
_refine_ls_matrix_type full
_refine_ls_number_parameters 163
_refine_ls_number_reflns 3296
_refine_ls_number_restraints 0
_refine_ls_R_factor_all 0.0582
_refine_ls_R_factor_gt 0.0355
_refine_ls_shift/su_max 0.0003994
_refine_ls_shift/su_mean 0.0000286
_refine_ls_structure_factor_coef Fsqd
_refine_ls_weighting_details
;
 Method, part 1, Chebychev polynomial, (Watkin, 1994, Prince, 1982) 
 [weight] = 1.0/[A~0~*T~0~(x)+A~1~*T~1~(x) ... +A~n-1~]*T~n-1~(x)] 
 where A~i~ are the Chebychev coefficients listed below and x= Fcalc/Fmax 
 Method = Robust Weighting (Prince, 1982) 
 W = [weight] * [1-(deltaF/6*sigmaF)^2^]^2^ 
 A~i~ are: 
 15.4 22.1 10.6 2.70 
;
_refine_ls_weighting_scheme calc
_refine_ls_wR_factor_all 0.0978
_refine_ls_wR_factor_gt 0.0758
_refine_ls_wR_factor_ref 0.0978
_reflns_limit_h_max 20
_reflns_limit_h_min -21
_reflns_limit_k_max 11
_reflns_limit_k_min 0
_reflns_limit_l_max 26
_reflns_limit_l_min 0
_reflns_number_gt 2456
_reflns_number_total 3296
_reflns_threshold_expression I>2.0\s(I)
_oxford_diffrn_Wilson_B_factor 2.07
_oxford_diffrn_Wilson_scale 28.61
_oxford_refine_ls_r_factor_ref 0.0582
_oxford_refine_ls_scale 0.18503(11)
_oxford_reflns_number_all 3296
_oxford_reflns_threshold_expression_ref I>-3.0\s(I)
_oxford_structure_analysis_title '035scb13 At 0:11 on 30/ 6'
_cod_data_source_file c8dt05054f2.cif
_cod_data_source_block 2-035scb13
_cod_depositor_comments
;
The following automatic conversions were performed:

'_chemical_melting_point' value 'not measured' was changed to '?' -
the value is undefined or not given.

'_atom_sites_solution_primary' value 'Other' changed to 'other'
according to
/home/data/users/saulius/crontab/automatic-downloads/rss-feeds/RSC/lib/dictionaries/cif_core.dic
dictionary named 'cif_core.dic' version 2.4.2 from 2011-04-26.

'_exptl_crystal_density_meas' value 'not measured' was changed to '?'
- the value is perceived as not measured.

Automatic conversion script
Id: cif_fix_values 4973 2017-02-22 13:04:09Z antanas 

 Adding full bibliography for 7049180--7049184.cif.
;
_cod_original_sg_symbol_H-M 'C 2/c '
_cod_database_code 7049183

loop_
_symmetry_equiv_pos_as_xyz
x,y,z
-x,-y,-z
x+1/2,y+1/2,z
-x+1/2,-y+1/2,-z
x,-y,z+1/2
-x,y,-z+1/2
x+1/2,-y+1/2,z+1/2
-x+1/2,y+1/2,-z+1/2

loop_
_atom_site_label
_atom_site_type_symbol
_atom_site_fract_x
_atom_site_fract_y
_atom_site_fract_z
_atom_site_U_iso_or_equiv
_atom_site_occupancy
_atom_site_adp_type
_atom_site_refinement_flags_posn
C1 C 0.21875(16) 0.8532(3) 0.56514(13) 0.0250 1.0000 Uani .
C2 C 0.19888(16) 0.7038(3) 0.58662(13) 0.0256 1.0000 Uani .
C3 C 0.22494(16) 0.5886(3) 0.54605(13) 0.0253 1.0000 Uani .
C4 C 0.25188(16) 0.6697(3) 0.49412(13) 0.0232 1.0000 Uani .
C5 C 0.20057(19) 1.0046(3) 0.59339(15) 0.0342 1.0000 Uani .
C6 C 0.15455(19) 0.6728(4) 0.63977(15) 0.0352 1.0000 Uani .
C7 C 0.21390(19) 0.4189(3) 0.55033(15) 0.0340 1.0000 Uani .
C8 C 0.41820(18) 0.8488(4) 0.65528(16) 0.0378 1.0000 Uani .
C9 C 0.39104(17) 0.7516(4) 0.70149(14) 0.0366 1.0000 Uani .
C10 C 0.39863(17) 0.5987(4) 0.68227(14) 0.0333 1.0000 Uani .
C11 C 0.43224(17) 0.6000(3) 0.62438(14) 0.0314 1.0000 Uani .
C12 C 0.44613(16) 0.7546(4) 0.60904(14) 0.0330 1.0000 Uani .
C13 C 0.4226(2) 1.0216(4) 0.6580(2) 0.0576 1.0000 Uani .
C14 C 0.3598(2) 0.8024(5) 0.76053(17) 0.0560 1.0000 Uani .
C15 C 0.3791(2) 0.4570(5) 0.71689(19) 0.0513 1.0000 Uani .
C16 C 0.4530(2) 0.4604(4) 0.58923(19) 0.0483 1.0000 Uani .
C17 C 0.48272(19) 0.8079(5) 0.55357(17) 0.0486 1.0000 Uani .
Co1 Co 0.32119(2) 0.71736(4) 0.602031(18) 0.0246 1.0000 Uani .
H73 H 0.2589 0.3668 0.5384 0.0528 1.0000 Uiso R
H72 H 0.2140 0.3909 0.5951 0.0530 1.0000 Uiso R
H71 H 0.1637 0.3879 0.5201 0.0526 1.0000 Uiso R
H83 H 0.1651 0.7548 0.6713 0.0547 1.0000 Uiso R
H82 H 0.1738 0.5790 0.6622 0.0550 1.0000 Uiso R
H81 H 0.0968 0.6651 0.6194 0.0548 1.0000 Uiso R
H143 H 0.3324 0.4765 0.7350 0.0762 1.0000 Uiso R
H142 H 0.4257 0.4302 0.7530 0.0762 1.0000 Uiso R
H141 H 0.3672 0.3743 0.6856 0.0755 1.0000 Uiso R
H153 H 0.3204 0.7298 0.7681 0.0796 1.0000 Uiso R
H152 H 0.4054 0.8083 0.7997 0.0803 1.0000 Uiso R
H151 H 0.3355 0.9015 0.7508 0.0796 1.0000 Uiso R
H163 H 0.3815 1.0607 0.6788 0.0846 1.0000 Uiso R
H162 H 0.4768 1.0506 0.6854 0.0854 1.0000 Uiso R
H161 H 0.4156 1.0616 0.6131 0.0842 1.0000 Uiso R
H173 H 0.4660 0.9104 0.5424 0.0707 1.0000 Uiso R
H172 H 0.5422 0.8051 0.5693 0.0714 1.0000 Uiso R
H171 H 0.4655 0.7423 0.5157 0.0707 1.0000 Uiso R
H183 H 0.4152 0.3793 0.5905 0.0716 1.0000 Uiso R
H182 H 0.5083 0.4273 0.6115 0.0725 1.0000 Uiso R
H181 H 0.4508 0.4860 0.5438 0.0718 1.0000 Uiso R
H513 H 0.2399 1.0802 0.5877 0.0538 1.0000 Uiso R
H512 H 0.2044 0.9920 0.6405 0.0541 1.0000 Uiso R
H511 H 0.1460 1.0366 0.5706 0.0540 1.0000 Uiso R

loop_
_atom_site_aniso_label
_atom_site_aniso_U_11
_atom_site_aniso_U_22
_atom_site_aniso_U_33
_atom_site_aniso_U_23
_atom_site_aniso_U_13
_atom_site_aniso_U_12
C1 0.0253(12) 0.0228(13) 0.0278(12) -0.0012(10) 0.0084(10) 0.0023(10)
C2 0.0248(12) 0.0267(14) 0.0274(12) 0.0016(11) 0.0108(10) -0.0002(10)
C3 0.0238(12) 0.0240(13) 0.0299(13) 0.0002(11) 0.0103(10) -0.0017(10)
C4 0.0252(11) 0.0200(13) 0.0253(12) -0.0001(9) 0.0081(9) -0.0012(9)
C5 0.0417(16) 0.0266(14) 0.0379(15) -0.0039(12) 0.0166(13) 0.0064(12)
C6 0.0365(15) 0.0365(16) 0.0395(15) 0.0058(13) 0.0219(13) 0.0029(12)
C7 0.0422(16) 0.0228(14) 0.0408(15) 0.0017(12) 0.0177(13) -0.0048(12)
C8 0.0313(15) 0.0335(16) 0.0448(17) -0.0033(14) 0.0028(13) -0.0043(13)
C9 0.0278(14) 0.050(2) 0.0319(14) -0.0036(13) 0.0075(12) 0.0042(13)
C10 0.0289(14) 0.0406(17) 0.0305(13) 0.0062(12) 0.0081(11) 0.0039(12)
C11 0.0241(13) 0.0345(15) 0.0356(14) 0.0027(12) 0.0077(11) 0.0043(11)
C12 0.0206(12) 0.0453(19) 0.0329(13) 0.0024(12) 0.0061(10) -0.0009(11)
C13 0.048(2) 0.0377(19) 0.080(3) -0.0147(19) 0.0033(19) -0.0098(16)
C14 0.0462(19) 0.084(3) 0.0379(17) -0.0198(19) 0.0101(14) 0.0059(19)
C15 0.0444(19) 0.056(2) 0.055(2) 0.0238(18) 0.0159(16) 0.0093(17)
C16 0.0416(18) 0.049(2) 0.056(2) -0.0055(16) 0.0157(15) 0.0171(16)
C17 0.0312(15) 0.070(3) 0.0474(18) 0.0156(17) 0.0153(13) -0.0068(16)
Co1 0.02474(17) 0.02360(17) 0.02731(18) -0.00006(16) 0.00982(12) 0.00088(15)

loop_
_atom_type_symbol
_atom_type_scat_dispersion_real
_atom_type_scat_dispersion_imag
_atom_type_scat_Cromer_Mann_a1
_atom_type_scat_Cromer_Mann_b1
_atom_type_scat_Cromer_Mann_a2
_atom_type_scat_Cromer_Mann_b2
_atom_type_scat_Cromer_Mann_a3
_atom_type_scat_Cromer_Mann_b3
_atom_type_scat_Cromer_Mann_a4
_atom_type_scat_Cromer_Mann_b4
_atom_type_scat_Cromer_Mann_c
_atom_type_scat_source
C 0.0033 0.0016 2.3100 20.8439 1.0200 10.2075 1.5886 0.5687 0.8650 51.6512 0.2156 'International Tables Vol C 4.2.6.8 and 6.1.1.4'
H 0.0000 0.0000 0.4930 10.5109 0.3229 26.1257 0.1402 3.1424 0.0408 57.7998 0.0030 'International Tables Vol C 4.2.6.8 and 6.1.1.4'
Co 0.3494 0.9721 12.2841 4.2791 7.3409 0.2784 4.0034 13.5359 2.3488 71.1692 1.0118 'International Tables Vol C 4.2.6.8 and 6.1.1.4'

loop_
_geom_angle_atom_site_label_1
_geom_angle_site_symmetry_1
_geom_angle_atom_site_label_2
_geom_angle_atom_site_label_3
_geom_angle_site_symmetry_3
_geom_angle
_geom_angle_publ_flag
C4 4_566 C1 C2 . 106.9(2) yes
C4 4_566 C1 C5 . 126.6(2) yes
C2 . C1 C5 . 126.0(2) yes
C4 4_566 C1 Co1 . 78.54(15) yes
C2 . C1 Co1 . 66.69(14) yes
C5 . C1 Co1 . 126.3(2) yes
C1 . C2 C3 . 108.7(2) yes
C1 . C2 C6 . 125.8(2) yes
C3 . C2 C6 . 125.4(2) yes
C1 . C2 Co1 . 71.74(14) yes
C3 . C2 Co1 . 71.50(15) yes
C6 . C2 Co1 . 125.2(2) yes
C2 . C3 C4 . 106.7(2) yes
C2 . C3 C7 . 126.3(2) yes
C4 . C3 C7 . 126.3(2) yes
C2 . C3 Co1 . 66.78(15) yes
C4 . C3 Co1 . 78.55(15) yes
C7 . C3 Co1 . 126.6(2) yes
Co1 4_566 C4 C3 . 131.08(19) yes
Co1 4_566 C4 C1 4_566 62.90(14) yes
C3 . C4 C1 4_566 142.9(3) yes
Co1 4_566 C4 C4 4_566 71.7(2) yes
C3 . C4 C4 4_566 108.5(3) yes
C1 4_566 C4 C4 4_566 108.6(3) yes
Co1 4_566 C4 Co1 . 143.42(13) yes
C3 . C4 Co1 . 62.73(14) yes
C1 4_566 C4 Co1 . 131.01(18) yes
C4 4_566 C4 Co1 . 71.75(19) yes
C1 . C5 H513 . 110.0 no
C1 . C5 H512 . 108.9 no
H513 . C5 H512 . 109.3 no
C1 . C5 H511 . 109.2 no
H513 . C5 H511 . 109.8 no
H512 . C5 H511 . 109.7 no
C2 . C6 H83 . 109.0 no
C2 . C6 H82 . 109.9 no
H83 . C6 H82 . 109.3 no
C2 . C6 H81 . 109.1 no
H83 . C6 H81 . 110.1 no
H82 . C6 H81 . 109.4 no
C3 . C7 H73 . 109.5 no
C3 . C7 H72 . 109.9 no
H73 . C7 H72 . 108.6 no
C3 . C7 H71 . 110.2 no
H73 . C7 H71 . 108.4 no
H72 . C7 H71 . 110.2 no
C9 . C8 C12 . 108.6(3) yes
C9 . C8 C13 . 125.9(3) yes
C12 . C8 C13 . 125.3(3) yes
C9 . C8 Co1 . 71.61(17) yes
C12 . C8 Co1 . 70.88(17) yes
C13 . C8 Co1 . 126.8(2) yes
C8 . C9 C10 . 107.8(3) yes
C8 . C9 C14 . 126.7(3) yes
C10 . C9 C14 . 125.5(3) yes
C8 . C9 Co1 . 68.14(16) yes
C10 . C9 Co1 . 70.04(17) yes
C14 . C9 Co1 . 127.3(2) yes
C9 . C10 C11 . 108.0(3) yes
C9 . C10 C15 . 126.7(3) yes
C11 . C10 C15 . 125.2(3) yes
C9 . C10 Co1 . 70.90(17) yes
C11 . C10 Co1 . 68.71(16) yes
C15 . C10 Co1 . 127.9(2) yes
C10 . C11 C12 . 108.2(3) yes
C10 . C11 C16 . 125.5(3) yes
C12 . C11 C16 . 126.2(3) yes
C10 . C11 Co1 . 70.67(16) yes
C12 . C11 Co1 . 70.72(16) yes
C16 . C11 Co1 . 126.8(2) yes
C8 . C12 C11 . 107.3(3) yes
C8 . C12 C17 . 126.8(3) yes
C11 . C12 C17 . 125.9(3) yes
C8 . C12 Co1 . 68.91(16) yes
C11 . C12 Co1 . 69.40(16) yes
C17 . C12 Co1 . 126.4(2) yes
C8 . C13 H163 . 109.6 no
C8 . C13 H162 . 108.1 no
H163 . C13 H162 . 108.4 no
C8 . C13 H161 . 109.4 no
H163 . C13 H161 . 112.0 no
H162 . C13 H161 . 109.3 no
C9 . C14 H153 . 109.6 no
C9 . C14 H152 . 109.3 no
H153 . C14 H152 . 109.3 no
C9 . C14 H151 . 108.3 no
H153 . C14 H151 . 111.0 no
H152 . C14 H151 . 109.4 no
C10 . C15 H143 . 109.6 no
C10 . C15 H142 . 109.6 no
H143 . C15 H142 . 108.7 no
C10 . C15 H141 . 109.5 no
H143 . C15 H141 . 110.2 no
H142 . C15 H141 . 109.3 no
C11 . C16 H183 . 110.4 no
C11 . C16 H182 . 109.0 no
H183 . C16 H182 . 109.1 no
C11 . C16 H181 . 109.3 no
H183 . C16 H181 . 110.0 no
H182 . C16 H181 . 109.1 no
C12 . C17 H173 . 108.9 no
C12 . C17 H172 . 108.9 no
H173 . C17 H172 . 108.7 no
C12 . C17 H171 . 110.1 no
H173 . C17 H171 . 111.0 no
H172 . C17 H171 . 109.3 no
C4 . Co1 C4 4_566 36.58(13) yes
C4 . Co1 C9 . 176.44(10) yes
C4 4_566 Co1 C9 . 146.09(11) yes
C4 . Co1 C10 . 137.90(11) yes
C4 4_566 Co1 C10 . 171.81(10) yes
C9 . Co1 C10 . 39.06(12) yes
C4 . Co1 C12 . 110.37(10) yes
C4 4_566 Co1 C12 . 107.42(10) yes
C9 . Co1 C12 . 67.28(11) yes
C10 . Co1 C12 . 67.37(11) yes
C4 . Co1 C11 . 109.42(10) yes
C4 4_566 Co1 C11 . 131.40(10) yes
C9 . Co1 C11 . 67.04(11) yes
C10 . Co1 C11 . 40.62(11) yes
C12 . Co1 C11 . 39.88(12) yes
C4 . Co1 C1 . 64.87(10) yes
C4 4_566 Co1 C1 . 38.56(9) yes
C9 . Co1 C1 . 118.68(11) yes
C10 . Co1 C1 . 149.59(11) yes
C12 . Co1 C1 . 131.40(11) yes
C4 . Co1 C8 . 139.45(11) yes
C4 4_566 Co1 C8 . 113.54(11) yes
C9 . Co1 C8 . 40.25(12) yes
C10 . Co1 C8 . 67.00(13) yes
C12 . Co1 C8 . 40.21(12) yes
C4 . Co1 C3 . 38.73(9) yes
C4 4_566 Co1 C3 . 64.98(10) yes
C9 . Co1 C3 . 141.55(11) yes
C10 . Co1 C3 . 114.30(12) yes
C12 . Co1 C3 . 138.69(11) yes
C4 . Co1 C2 . 65.60(10) yes
C4 4_566 Co1 C2 . 65.49(10) yes
C9 . Co1 C2 . 117.05(11) yes
C10 . Co1 C2 . 119.94(11) yes
C12 . Co1 C2 . 172.56(11) yes
C11 . Co1 C1 . 168.93(11) yes
C11 . Co1 C8 . 67.35(13) yes
C1 . Co1 C8 . 110.21(12) yes
C11 . Co1 C3 . 112.68(11) yes
C1 . Co1 C3 . 69.39(10) yes
C8 . Co1 C3 . 178.18(12) yes
C11 . Co1 C2 . 146.55(12) yes
C1 . Co1 C2 . 41.57(11) yes
C8 . Co1 C2 . 139.07(12) yes
C3 . Co1 C2 . 41.72(10) yes

loop_
_geom_bond_atom_site_label_1
_geom_bond_atom_site_label_2
_geom_bond_site_symmetry_2
_geom_bond_distance
_geom_bond_publ_flag
C1 C4 4_566 1.442(3) yes
C1 C2 . 1.439(4) yes
C1 C5 . 1.502(4) yes
C1 Co1 . 2.059(3) yes
C2 C3 . 1.442(4) yes
C2 C6 . 1.496(3) yes
C2 Co1 . 1.991(3) yes
C3 C4 . 1.446(3) yes
C3 C7 . 1.493(4) yes
C3 Co1 . 2.055(3) yes
C4 Co1 4_566 2.267(3) yes
C4 C4 4_566 1.422(5) yes
C4 Co1 . 2.266(3) yes
C5 H513 . 0.958 no
C5 H512 . 0.962 no
C5 H511 . 0.955 no
C6 H83 . 0.950 no
C6 H82 . 0.953 no
C6 H81 . 0.952 no
C7 H73 . 0.962 no
C7 H72 . 0.953 no
C7 H71 . 0.947 no
C8 C9 . 1.432(4) yes
C8 C12 . 1.423(4) yes
C8 C13 . 1.505(5) yes
C8 Co1 . 2.056(3) yes
C9 C10 . 1.402(4) yes
C9 C14 . 1.508(4) yes
C9 Co1 . 2.103(3) yes
C10 C11 . 1.443(4) yes
C10 C15 . 1.502(5) yes
C10 Co1 . 2.091(3) yes
C11 C12 . 1.414(4) yes
C11 C16 . 1.499(4) yes
C11 Co1 . 2.065(3) yes
C12 C17 . 1.501(4) yes
C12 Co1 . 2.082(3) yes
C13 H163 . 0.961 no
C13 H162 . 0.970 no
C13 H161 . 0.965 no
C14 H153 . 0.954 no
C14 H152 . 0.959 no
C14 H151 . 0.952 no
C15 H143 . 0.963 no
C15 H142 . 0.958 no
C15 H141 . 0.952 no
C16 H183 . 0.953 no
C16 H182 . 0.965 no
C16 H181 . 0.952 no
C17 H173 . 0.945 no
C17 H172 . 0.965 no
C17 H171 . 0.949 no
